data_7239017
loop_
_publ_author_name
'Saha, Debasish'
'Das, Shyamal'
'Karmakar, Srikanta'
'Dutta, Supriya'
'Baitalik, Sujoy'

_publ_section_title
;
 Synthesis, structural characterization and anion-, cation- and
 solvent-induced tuning of photophysical properties of a bimetallic Ru(ii)
 complex: combined experimental and DFT/TDDFT investigation
;
_journal_issue 38
_journal_name_full 'RSC Advances'
_journal_page_first 17314
_journal_paper_doi 10.1039/c3ra41114a
_journal_volume 3
_journal_year 2013
_chemical_formula_sum 'C71 H47 Cl2 N17 O8 Ru2'
_chemical_formula_weight 1539.30
_space_group_IT_number 14
_space_group_name_Hall '-P 2ybc'
_space_group_name_H-M_alt 'P 1 21/c 1'
_symmetry_cell_setting monoclinic
_symmetry_space_group_name_H-M 'P 1 21/c 1'
_atom_sites_solution_hydrogens geom
_atom_sites_solution_primary direct
_atom_sites_solution_secondary difmap
_audit_creation_method SHELXL-97
_cell_angle_alpha 90.000(5)
_cell_angle_beta 105.040(5)
_cell_angle_gamma 90.000(5)
_cell_formula_units_Z 4
_cell_length_a 25.197(5)
_cell_length_b 12.849(5)
_cell_length_c 25.351(5)
_cell_measurement_reflns_used 6799
_cell_measurement_temperature 296(2)
_cell_measurement_theta_max 18.72
_cell_measurement_theta_min 2.29
_cell_volume 7926(4)
_computing_cell_refinement 'Bruker SMART'
_computing_data_collection 'Bruker SMART'
_computing_data_reduction 'Bruker SAINT'
_computing_molecular_graphics 'Bruker SHELXTL'
_computing_publication_material 'Bruker SHELXTL'
_computing_structure_refinement 'SHELXL-97 (Sheldrick, 2008)'
_computing_structure_solution 'SHELXS-97 (Sheldrick, 2008)'
_diffrn_ambient_temperature 296(2)
_diffrn_measured_fraction_theta_full 0.997
_diffrn_measured_fraction_theta_max 0.997
_diffrn_measurement_device_type 'CCD area detector'
_diffrn_measurement_method '\p and \w scans'
_diffrn_radiation_monochromator graphite
_diffrn_radiation_source 'fine-focus sealed tube'
_diffrn_radiation_type MoK\a
_diffrn_radiation_wavelength 0.71073
_diffrn_reflns_av_R_equivalents 0.1077
_diffrn_reflns_av_sigmaI/netI 0.0831
_diffrn_reflns_limit_h_max 30
_diffrn_reflns_limit_h_min -29
_diffrn_reflns_limit_k_max 15
_diffrn_reflns_limit_k_min -15
_diffrn_reflns_limit_l_max 30
_diffrn_reflns_limit_l_min -30
_diffrn_reflns_number 94159
_diffrn_reflns_theta_full 25.38
_diffrn_reflns_theta_max 25.38
_diffrn_reflns_theta_min 0.84
_exptl_absorpt_coefficient_mu 0.508
_exptl_absorpt_correction_T_max 0.8964
_exptl_absorpt_correction_T_min 0.8381
_exptl_absorpt_correction_type multi-scan
_exptl_absorpt_process_details 'SADABS (Sheldrick, 1996)'
_exptl_crystal_colour red
_exptl_crystal_density_diffrn 1.290
_exptl_crystal_density_method 'not measured'
_exptl_crystal_description rectangular
_exptl_crystal_F_000 3112
_exptl_crystal_size_max 0.36
_exptl_crystal_size_mid 0.29
_exptl_crystal_size_min 0.22
_platon_squeeze_details
;
;
_refine_diff_density_max 1.027
_refine_diff_density_min -0.671
_refine_diff_density_rms 0.096
_refine_ls_extinction_method none
_refine_ls_goodness_of_fit_ref 1.042
_refine_ls_hydrogen_treatment constr
_refine_ls_matrix_type fullcycle
_refine_ls_number_parameters 901
_refine_ls_number_reflns 14540
_refine_ls_number_restraints 0
_refine_ls_restrained_S_all 1.042
_refine_ls_R_factor_all 0.1312
_refine_ls_R_factor_gt 0.0779
_refine_ls_shift/su_max 0.000
_refine_ls_shift/su_mean 0.000
_refine_ls_structure_factor_coef Fsqd
_refine_ls_weighting_details 'calc w=1/[\s^2^(Fo^2^)+(0.1000P)^2^+5.0000P] where P=(Fo^2^+2Fc^2^)/3'
_refine_ls_weighting_scheme calc
_refine_ls_wR_factor_gt 0.1885
_refine_ls_wR_factor_ref 0.2084
_reflns_number_gt 8362
_reflns_number_total 14540
_reflns_threshold_expression >2sigma(I)
_cod_data_source_file c3ra41114a.txt
_cod_data_source_block 2
_cod_depositor_comments
;
The following automatic conversions were performed:

data item '_symmetry_cell_setting' value 'Monoclinic' was changed to
'monoclinic' in accordance with the
/home/saulius/struct/COD-crude-data/automatic-downloads/DataCite-retrospective/RSC/depositions/lib/dictionaries/cif_core.dic
dictionary named 'cif_core.dic' version 2.4.2 last updated on
2011-04-26.

Automatic conversion script
Id: cif_fix_values 6909 2019-04-08 15:41:33Z antanas 
;
_cod_original_sg_symbol_H-M 'P2(1)/c '
_cod_database_code 7239017

loop_
_symmetry_equiv_pos_as_xyz
'x, y, z'
'-x, y+1/2, -z+1/2'
'-x, -y, -z'
'x, -y-1/2, z-1/2'

loop_
_atom_site_label
_atom_site_type_symbol
_atom_site_fract_x
_atom_site_fract_y
_atom_site_fract_z
_atom_site_U_iso_or_equiv
_atom_site_adp_type
_atom_site_occupancy
_atom_site_symmetry_multiplicity
_atom_site_calc_flag
_atom_site_refinement_flags
Ru1 Ru 0.37377(2) 0.16857(4) 0.08888(2) 0.04334(16) Uani 1 1 d .
Ru2 Ru -0.24542(3) 0.29165(5) 0.17322(3) 0.0635(2) Uani 1 1 d .
Cl3 Cl 0.30751(8) 0.41437(17) 0.25929(9) 0.0795(6) Uani 1 1 d .
Cl1 Cl 0.54583(11) 0.28214(18) 0.36066(10) 0.0953(7) Uani 1 1 d .
N11 N 0.1509(2) -0.1244(4) 0.0257(2) 0.0508(14) Uani 1 1 d .
N8 N 0.3822(2) 0.1215(4) 0.1678(2) 0.0448(12) Uani 1 1 d .
N10 N 0.2941(2) 0.2064(4) 0.0869(2) 0.0448(13) Uani 1 1 d .
N9 N 0.3340(2) 0.0362(4) 0.0552(2) 0.0447(12) Uani 1 1 d .
N14 N -0.1176(2) -0.0795(5) 0.0746(2) 0.0563(15) Uani 1 1 d .
C44 C 0.2468(3) -0.0537(5) 0.0351(2) 0.0431(15) Uani 1 1 d .
C46 C 0.2574(3) 0.1266(5) 0.0709(2) 0.0440(15) Uani 1 1 d .
N17 N -0.2456(2) 0.1475(4) 0.1387(2) 0.0560(15) Uani 1 1 d .
N13 N 0.0191(2) -0.0764(5) 0.0540(2) 0.0570(15) Uani 1 1 d .
N5 N 0.3717(2) 0.2214(4) 0.0122(2) 0.0529(14) Uani 1 1 d .
N12 N 0.1162(2) 0.0200(5) 0.0581(2) 0.0527(14) Uani 1 1 d .
N7 N 0.4081(2) 0.2986(4) 0.1320(2) 0.0476(13) Uani 1 1 d .
N6 N 0.4505(2) 0.1256(4) 0.0820(2) 0.0507(14) Uani 1 1 d .
N15 N -0.0504(2) 0.0420(5) 0.0930(2) 0.0600(16) Uani 1 1 d .
C47 C 0.2022(3) 0.1344(5) 0.0721(2) 0.0479(16) Uani 1 1 d .
C60 C -0.1365(3) 0.0074(6) 0.0959(3) 0.0547(18) Uani 1 1 d .
C68 C -0.1902(3) 0.0246(5) 0.1059(2) 0.0479(16) Uani 1 1 d .
C48 C 0.1837(3) 0.2278(5) 0.0888(3) 0.0526(17) Uani 1 1 d .
H48 H 0.1465 0.2347 0.0900 0.063 Uiso 1 1 calc R
C51 C 0.1901(3) -0.0469(6) 0.0383(2) 0.0495(16) Uani 1 1 d .
N16 N -0.1680(3) 0.2905(5) 0.1599(3) 0.0722(18) Uani 1 1 d .
C53 C 0.1080(3) -0.0783(6) 0.0386(3) 0.0553(18) Uani 1 1 d .
C1 C -0.2630(5) 0.3824(6) 0.0604(3) 0.115(4) Uani 1 1 d .
H1 H -0.2243 0.3765 0.0672 0.138 Uiso 1 1 calc R
C61 C -0.0957(3) 0.0821(6) 0.1073(3) 0.0578(18) Uani 1 1 d .
C69 C -0.2330(3) -0.0471(5) 0.0940(3) 0.0534(17) Uani 1 1 d .
H69 H -0.2289 -0.1134 0.0790 0.064 Uiso 1 1 calc R
N3 N -0.2371(2) 0.4335(5) 0.2129(2) 0.0690(17) Uani 1 1 d .
C49 C 0.2187(3) 0.3084(6) 0.1032(3) 0.0606(19) Uani 1 1 d .
H49 H 0.2061 0.3732 0.1134 0.073 Uiso 1 1 calc R
C52 C 0.1706(3) 0.0407(6) 0.0566(2) 0.0519(17) Uani 1 1 d .
C54 C 0.0544(3) -0.1302(6) 0.0342(3) 0.0592(19) Uani 1 1 d .
N4 N -0.2109(3) 0.2434(5) 0.2507(2) 0.0782(19) Uani 1 1 d .
C45 C 0.2791(2) 0.0338(5) 0.0524(2) 0.0418(15) Uani 1 1 d .
C2 C -0.2923(7) 0.4235(8) 0.0085(5) 0.164(6) Uani 1 1 d .
H2 H -0.2752 0.4485 -0.0184 0.196 Uiso 1 1 calc R
C9 C -0.3953(5) 0.2353(8) 0.2261(6) 0.151(6) Uani 1 1 d .
H9 H -0.4078 0.2066 0.2553 0.181 Uiso 1 1 calc R
C50 C 0.2749(3) 0.2953(5) 0.1030(3) 0.0558(18) Uani 1 1 d .
H50 H 0.2996 0.3515 0.1146 0.067 Uiso 1 1 calc R
C37 C 0.4100(3) 0.1699(6) 0.2637(3) 0.070(2) Uani 1 1 d .
H37 H 0.4248 0.2202 0.2911 0.084 Uiso 1 1 calc R
C28 C 0.5515(3) 0.0811(6) 0.0636(4) 0.070(2) Uani 1 1 d .
H28 H 0.5865 0.0674 0.0576 0.084 Uiso 1 1 calc R
C71 C -0.2868(3) 0.0786(6) 0.1272(3) 0.0580(18) Uani 1 1 d .
H71 H -0.3206 0.0967 0.1347 0.070 Uiso 1 1 calc R
C36 C 0.4028(3) 0.1931(5) 0.2066(3) 0.0572(18) Uani 1 1 d .
C35 C 0.4178(3) 0.2925(5) 0.1861(3) 0.0531(17) Uani 1 1 d .
C55 C 0.0428(3) -0.2298(6) 0.0120(3) 0.072(2) Uani 1 1 d .
H55 H 0.0687 -0.2660 -0.0025 0.086 Uiso 1 1 calc R
C27 C 0.5138(3) 0.1311(6) 0.0258(4) 0.068(2) Uani 1 1 d .
H27 H 0.5218 0.1518 -0.0073 0.082 Uiso 1 1 calc R
C26 C 0.4627(3) 0.1533(5) 0.0344(3) 0.0594(19) Uani 1 1 d .
C25 C 0.4172(3) 0.2034(5) -0.0061(3) 0.0609(19) Uani 1 1 d .
C42 C 0.3246(3) -0.1366(5) 0.0188(3) 0.0507(17) Uani 1 1 d .
H42 H 0.3411 -0.1955 0.0068 0.061 Uiso 1 1 calc R
C58 C -0.0298(3) -0.1214(6) 0.0514(3) 0.067(2) Uani 1 1 d .
C41 C 0.3562(3) -0.0489(5) 0.0371(3) 0.0505(16) Uani 1 1 d .
H41 H 0.3938 -0.0483 0.0369 0.061 Uiso 1 1 calc R
C59 C -0.0661(3) -0.0528(6) 0.0736(3) 0.060(2) Uani 1 1 d .
C67 C -0.1975(2) 0.1211(5) 0.1273(3) 0.0472(16) Uani 1 1 d .
N2 N -0.3259(3) 0.2811(5) 0.1799(3) 0.090(2) Uani 1 1 d .
C43 C 0.2715(3) -0.1391(5) 0.0179(2) 0.0506(17) Uani 1 1 d .
H43 H 0.2505 -0.1997 0.0054 0.061 Uiso 1 1 calc R
C31 C 0.4215(3) 0.3854(5) 0.1101(3) 0.0603(19) Uani 1 1 d .
H31 H 0.4142 0.3904 0.0715 0.072 Uiso 1 1 calc R
O10 O 0.3138(5) 0.4945(10) 0.2337(9) 0.379(13) Uani 1 1 d .
C32 C 0.4463(3) 0.4700(6) 0.1422(4) 0.073(2) Uani 1 1 d .
H32 H 0.4562 0.5308 0.1258 0.088 Uiso 1 1 calc R
C62 C -0.1033(3) 0.1835(6) 0.1283(3) 0.066(2) Uani 1 1 d .
C70 C -0.2819(3) -0.0176(6) 0.1050(3) 0.063(2) Uani 1 1 d .
H70 H -0.3123 -0.0640 0.0972 0.076 Uiso 1 1 calc R
O4 O 0.5358(3) 0.2063(5) 0.3190(3) 0.129(3) Uani 1 1 d .
C21 C 0.3276(3) 0.2643(5) -0.0232(3) 0.064(2) Uani 1 1 d .
H21 H 0.2955 0.2766 -0.0111 0.077 Uiso 1 1 calc R
C34 C 0.4431(4) 0.3745(6) 0.2208(4) 0.078(2) Uani 1 1 d .
H34 H 0.4510 0.3674 0.2593 0.093 Uiso 1 1 calc R
C29 C 0.5399(3) 0.0484(6) 0.1123(3) 0.066(2) Uani 1 1 d .
H29 H 0.5663 0.0114 0.1394 0.080 Uiso 1 1 calc R
C38 C 0.3951(4) 0.0751(6) 0.2771(3) 0.074(2) Uani 1 1 d .
H38 H 0.4005 0.0569 0.3144 0.088 Uiso 1 1 calc R
C30 C 0.4880(3) 0.0723(5) 0.1192(3) 0.0606(19) Uani 1 1 d .
H30 H 0.4790 0.0498 0.1516 0.073 Uiso 1 1 calc R
C66 C -0.1548(3) 0.1982(6) 0.1383(3) 0.0614(19) Uani 1 1 d .
C8 C -0.4298(7) 0.2842(12) 0.1774(9) 0.197(11) Uani 1 1 d .
H8 H -0.4666 0.2951 0.1791 0.237 Uiso 1 1 calc R
O12 O 0.3073(3) 0.3319(6) 0.2288(4) 0.149(3) Uani 1 1 d .
C57 C -0.0436(3) -0.2189(7) 0.0312(3) 0.075(2) Uani 1 1 d .
H57 H -0.0782 -0.2486 0.0306 0.091 Uiso 1 1 calc R
C23 C 0.3741(4) 0.2706(7) -0.0926(4) 0.092(3) Uani 1 1 d .
H23 H 0.3751 0.2879 -0.1287 0.111 Uiso 1 1 calc R
C39 C 0.3728(4) 0.0068(6) 0.2386(3) 0.081(3) Uani 1 1 d .
H39 H 0.3608 -0.0588 0.2485 0.098 Uiso 1 1 calc R
C56 C -0.0056(3) -0.2730(7) 0.0116(4) 0.086(3) Uani 1 1 d .
H56 H -0.0138 -0.3414 -0.0023 0.103 Uiso 1 1 calc R
C7 C -0.4201(7) 0.3163(12) 0.1315(8) 0.148(7) Uani 1 1 d .
H7 H -0.4475 0.3356 0.0996 0.177 Uiso 1 1 calc R
C40 C 0.3667(3) 0.0297(5) 0.1843(3) 0.069(2) Uani 1 1 d .
H40 H 0.3511 -0.0211 0.1576 0.083 Uiso 1 1 calc R
N1 N -0.2846(4) 0.3524(5) 0.0990(3) 0.094(2) Uani 1 1 d .
C33 C 0.4557(4) 0.4628(6) 0.1983(3) 0.078(2) Uani 1 1 d .
H33 H 0.4711 0.5200 0.2208 0.094 Uiso 1 1 calc R
C15 C -0.2170(4) 0.4282(8) 0.2669(4) 0.091(3) Uani 1 1 d .
C16 C -0.1994(4) 0.3207(9) 0.2878(4) 0.109(3) Uani 1 1 d .
C24 C 0.4177(4) 0.2275(7) -0.0591(4) 0.084(3) Uani 1 1 d .
H24 H 0.4495 0.2131 -0.0714 0.101 Uiso 1 1 calc R
O2 O 0.5691(6) 0.3595(8) 0.3431(5) 0.245(7) Uani 1 1 d .
C13 C -0.2299(4) 0.6114(9) 0.2745(4) 0.117(4) Uani 1 1 d .
H13 H -0.2291 0.6719 0.2963 0.140 Uiso 1 1 calc R
C22 C 0.3268(4) 0.2910(7) -0.0758(4) 0.089(3) Uani 1 1 d .
H22 H 0.2953 0.3219 -0.0996 0.106 Uiso 1 1 calc R
C11 C -0.2525(4) 0.5251(6) 0.1895(3) 0.095(3) Uani 1 1 d .
H11 H -0.2671 0.5277 0.1510 0.114 Uiso 1 1 calc R
C5 C -0.3418(6) 0.3537(9) 0.0909(5) 0.123(5) Uani 1 1 d .
C65 C -0.1298(4) 0.3659(7) 0.1697(4) 0.100(3) Uani 1 1 d .
H65 H -0.1382 0.4299 0.1845 0.120 Uiso 1 1 calc R
C18 C -0.1652(6) 0.1982(11) 0.3586(5) 0.159(6) Uani 1 1 d .
H18 H -0.1507 0.1822 0.3962 0.191 Uiso 1 1 calc R
C14 C -0.2131(5) 0.5187(9) 0.2974(4) 0.119(4) Uani 1 1 d .
H14 H -0.1981 0.5151 0.3359 0.143 Uiso 1 1 calc R
C19 C -0.1725(6) 0.1235(11) 0.3207(5) 0.141(5) Uani 1 1 d .
H19 H -0.1623 0.0536 0.3307 0.170 Uiso 1 1 calc R
C12 C -0.2483(4) 0.6158(8) 0.2187(4) 0.112(4) Uani 1 1 d .
H12 H -0.2580 0.6805 0.2006 0.134 Uiso 1 1 calc R
C6 C -0.3643(4) 0.3178(8) 0.1367(6) 0.110(4) Uani 1 1 d .
C20 C -0.1945(4) 0.1488(8) 0.2682(4) 0.101(3) Uani 1 1 d .
H20 H -0.1987 0.0950 0.2418 0.121 Uiso 1 1 calc R
O1 O 0.4914(6) 0.3267(9) 0.3571(6) 0.251(7) Uani 1 1 d .
C63 C -0.0653(3) 0.2623(8) 0.1399(4) 0.089(3) Uani 1 1 d .
H63 H -0.0297 0.2525 0.1345 0.107 Uiso 1 1 calc R
C10 C -0.3399(5) 0.2377(7) 0.2229(5) 0.114(4) Uani 1 1 d .
H10 H -0.3121 0.2081 0.2516 0.136 Uiso 1 1 calc R
C17 C -0.1790(6) 0.2991(12) 0.3419(5) 0.154(5) Uani 1 1 d .
H17 H -0.1743 0.3535 0.3681 0.184 Uiso 1 1 calc R
C64 C -0.0790(4) 0.3551(8) 0.1593(5) 0.109(4) Uani 1 1 d .
H64 H -0.0538 0.4116 0.1655 0.131 Uiso 1 1 calc R
O3 O 0.5633(5) 0.2464(11) 0.4133(4) 0.261(7) Uani 1 1 d .
O11 O 0.3498(3) 0.4146(12) 0.3033(4) 0.251(7) Uani 1 1 d .
C3 C -0.3503(6) 0.4224(10) 0.0021(6) 0.163(6) Uani 1 1 d .
H3 H -0.3723 0.4484 -0.0316 0.196 Uiso 1 1 calc R
O9 O 0.2548(3) 0.4254(9) 0.2679(4) 0.190(5) Uani 1 1 d .
C4 C -0.3775(9) 0.3891(13) 0.0379(6) 0.190(8) Uani 1 1 d .
H4 H -0.4165 0.3883 0.0299 0.228 Uiso 1 1 calc R

loop_
_atom_site_aniso_label
_atom_site_aniso_U_11
_atom_site_aniso_U_22
_atom_site_aniso_U_33
_atom_site_aniso_U_23
_atom_site_aniso_U_13
_atom_site_aniso_U_12
Ru1 0.0439(3) 0.0356(3) 0.0528(3) 0.0019(2) 0.0165(2) 0.0023(2)
Ru2 0.0659(4) 0.0633(4) 0.0611(4) -0.0093(3) 0.0159(3) -0.0035(3)
Cl3 0.0705(13) 0.0713(14) 0.0898(15) -0.0261(12) 0.0084(11) 0.0015(11)
Cl1 0.124(2) 0.0664(14) 0.0973(17) -0.0177(13) 0.0315(15) -0.0144(13)
N11 0.041(3) 0.068(4) 0.044(3) -0.004(3) 0.012(3) -0.011(3)
N8 0.047(3) 0.031(3) 0.055(3) 0.002(2) 0.011(3) 0.001(2)
N10 0.039(3) 0.041(3) 0.056(3) 0.001(3) 0.016(3) -0.002(2)
N9 0.052(3) 0.039(3) 0.045(3) 0.002(2) 0.016(3) -0.001(2)
N14 0.047(3) 0.076(4) 0.048(3) -0.002(3) 0.018(3) -0.001(3)
C44 0.054(4) 0.048(4) 0.026(3) -0.001(3) 0.009(3) 0.001(3)
C46 0.043(4) 0.049(4) 0.036(3) 0.001(3) 0.003(3) 0.002(3)
N17 0.061(4) 0.058(4) 0.044(3) -0.002(3) 0.005(3) -0.007(3)
N13 0.050(3) 0.071(4) 0.053(3) -0.010(3) 0.017(3) -0.006(3)
N5 0.062(4) 0.040(3) 0.064(4) 0.006(3) 0.030(3) -0.002(3)
N12 0.044(3) 0.068(4) 0.045(3) -0.015(3) 0.009(3) -0.006(3)
N7 0.044(3) 0.044(3) 0.058(4) -0.002(3) 0.020(3) -0.004(2)
N6 0.038(3) 0.039(3) 0.076(4) 0.000(3) 0.017(3) 0.002(2)
N15 0.059(4) 0.080(4) 0.039(3) -0.012(3) 0.009(3) -0.017(3)
C47 0.045(4) 0.057(4) 0.041(4) -0.002(3) 0.009(3) 0.001(3)
C60 0.050(4) 0.073(5) 0.038(4) 0.001(3) 0.006(3) -0.012(4)
C68 0.045(4) 0.061(5) 0.036(4) 0.001(3) 0.008(3) -0.003(3)
C48 0.041(4) 0.060(5) 0.062(4) -0.002(4) 0.022(3) 0.002(3)
C51 0.046(4) 0.069(5) 0.035(3) -0.004(3) 0.014(3) -0.007(3)
N16 0.080(4) 0.071(4) 0.073(4) -0.025(3) 0.033(4) -0.023(3)
C53 0.043(4) 0.068(5) 0.054(4) -0.009(4) 0.011(3) -0.008(4)
C1 0.226(13) 0.054(5) 0.055(5) -0.010(4) 0.017(7) -0.001(7)
C61 0.053(4) 0.080(5) 0.042(4) -0.002(4) 0.016(3) -0.011(4)
C69 0.057(4) 0.056(4) 0.047(4) 0.003(3) 0.014(3) -0.005(4)
N3 0.074(4) 0.082(5) 0.050(4) -0.018(3) 0.013(3) 0.010(3)
C49 0.059(5) 0.061(5) 0.068(5) 0.005(4) 0.027(4) 0.016(4)
C52 0.045(4) 0.072(5) 0.037(4) -0.005(3) 0.009(3) -0.002(4)
C54 0.055(4) 0.074(5) 0.046(4) -0.011(4) 0.008(3) -0.003(4)
N4 0.094(5) 0.082(5) 0.051(4) -0.013(3) 0.005(3) 0.017(4)
C45 0.044(4) 0.048(4) 0.032(3) 0.012(3) 0.008(3) 0.000(3)
C2 0.33(2) 0.064(7) 0.085(8) -0.018(6) 0.031(10) 0.038(9)
C9 0.141(10) 0.097(8) 0.262(15) -0.097(9) 0.139(11) -0.057(7)
C50 0.055(4) 0.043(4) 0.071(5) -0.006(3) 0.019(4) 0.003(3)
C37 0.090(6) 0.064(5) 0.063(5) -0.008(4) 0.030(4) -0.002(4)
C28 0.048(4) 0.063(5) 0.101(6) -0.031(5) 0.026(4) -0.006(4)
C71 0.054(4) 0.062(5) 0.060(5) -0.008(4) 0.018(4) 0.000(4)
C36 0.064(5) 0.045(4) 0.068(5) 0.002(4) 0.025(4) 0.008(3)
C35 0.057(4) 0.041(4) 0.066(5) -0.005(3) 0.024(4) -0.001(3)
C55 0.058(5) 0.085(6) 0.076(5) -0.029(5) 0.024(4) -0.005(4)
C27 0.063(5) 0.061(5) 0.092(6) -0.024(4) 0.041(5) -0.009(4)
C26 0.057(4) 0.042(4) 0.089(6) -0.015(4) 0.036(4) -0.008(3)
C25 0.083(5) 0.050(4) 0.059(5) 0.006(3) 0.035(4) -0.006(4)
C42 0.059(5) 0.038(4) 0.048(4) -0.009(3) 0.003(3) 0.003(3)
C58 0.055(5) 0.089(6) 0.053(4) -0.017(4) 0.010(4) -0.015(4)
C41 0.053(4) 0.051(4) 0.050(4) 0.000(3) 0.017(3) 0.002(3)
C59 0.040(4) 0.096(6) 0.040(4) -0.017(4) 0.002(3) -0.014(4)
C67 0.034(4) 0.059(4) 0.048(4) 0.003(3) 0.011(3) -0.011(3)
N2 0.078(5) 0.066(4) 0.117(6) -0.034(4) 0.010(4) 0.000(4)
C43 0.061(5) 0.052(4) 0.038(4) 0.004(3) 0.012(3) -0.009(3)
C31 0.060(5) 0.039(4) 0.090(6) -0.002(4) 0.035(4) -0.001(3)
O10 0.173(11) 0.188(11) 0.73(4) 0.279(18) 0.036(15) -0.022(9)
C32 0.072(5) 0.041(4) 0.112(7) 0.006(4) 0.033(5) -0.002(4)
C62 0.068(5) 0.082(6) 0.048(4) -0.014(4) 0.014(4) -0.030(4)
C70 0.068(5) 0.069(5) 0.056(4) 0.010(4) 0.025(4) -0.012(4)
O4 0.153(7) 0.077(4) 0.144(7) -0.021(4) 0.014(5) -0.003(4)
C21 0.077(5) 0.047(4) 0.068(5) 0.018(4) 0.016(4) -0.003(4)
C34 0.109(7) 0.050(4) 0.087(6) -0.018(4) 0.049(5) -0.009(5)
C29 0.042(4) 0.059(5) 0.094(6) -0.025(4) 0.010(4) 0.003(3)
C38 0.117(7) 0.056(5) 0.059(5) 0.007(4) 0.042(5) 0.006(5)
C30 0.057(4) 0.053(4) 0.071(5) -0.025(4) 0.015(4) -0.009(3)
C66 0.067(5) 0.068(5) 0.055(4) -0.008(4) 0.025(4) -0.010(4)
C8 0.140(12) 0.109(12) 0.35(3) -0.163(17) 0.071(17) -0.023(10)
O12 0.116(6) 0.135(6) 0.200(8) -0.098(6) 0.049(5) -0.007(5)
C57 0.054(5) 0.101(7) 0.076(5) -0.009(5) 0.025(4) -0.016(4)
C23 0.107(8) 0.097(7) 0.087(7) 0.031(6) 0.051(6) -0.003(6)
C39 0.121(8) 0.053(5) 0.069(6) 0.014(4) 0.024(5) -0.012(5)
C56 0.065(5) 0.101(7) 0.096(7) -0.034(5) 0.028(5) -0.033(5)
C7 0.107(12) 0.105(11) 0.209(18) -0.084(12) 0.003(11) 0.015(8)
C40 0.093(6) 0.041(4) 0.076(5) 0.004(4) 0.023(5) 0.000(4)
N1 0.128(7) 0.060(5) 0.083(5) 0.000(4) 0.008(5) 0.024(4)
C33 0.102(6) 0.050(5) 0.085(6) -0.013(4) 0.029(5) -0.016(4)
C15 0.088(6) 0.111(8) 0.069(6) -0.029(6) 0.009(5) 0.011(6)
C16 0.110(8) 0.137(10) 0.068(6) -0.025(6) 0.001(6) 0.002(7)
C24 0.092(7) 0.085(6) 0.093(7) 0.011(5) 0.057(6) 0.001(5)
O2 0.44(2) 0.121(7) 0.235(12) -0.037(7) 0.201(13) -0.116(10)
C13 0.133(9) 0.124(9) 0.069(7) -0.043(6) -0.016(6) 0.038(7)
C22 0.116(8) 0.078(6) 0.077(6) 0.020(5) 0.034(6) 0.002(5)
C11 0.148(9) 0.052(5) 0.066(5) -0.014(4) -0.007(5) 0.004(5)
C5 0.134(11) 0.086(8) 0.110(9) -0.031(7) -0.035(8) 0.048(7)
C65 0.100(7) 0.089(7) 0.118(8) -0.049(6) 0.042(6) -0.037(6)
C18 0.230(16) 0.119(11) 0.086(9) 0.003(8) -0.034(9) 0.037(11)
C14 0.164(11) 0.119(9) 0.064(6) -0.021(6) 0.009(6) 0.043(8)
C19 0.184(13) 0.128(10) 0.087(8) 0.006(8) -0.011(8) -0.001(9)
C12 0.123(8) 0.079(7) 0.109(8) -0.026(6) -0.015(6) 0.022(6)
C6 0.062(6) 0.077(7) 0.174(12) -0.054(7) -0.002(7) 0.007(5)
C20 0.124(8) 0.107(8) 0.078(7) 0.012(6) 0.037(6) 0.014(6)
O1 0.254(14) 0.176(10) 0.389(19) 0.044(11) 0.204(14) 0.083(9)
C63 0.070(6) 0.114(8) 0.092(6) -0.026(6) 0.038(5) -0.018(5)
C10 0.147(9) 0.074(6) 0.159(10) -0.029(6) 0.110(8) -0.025(6)
C17 0.210(15) 0.152(12) 0.073(8) -0.039(8) -0.008(8) 0.033(11)
C64 0.091(7) 0.090(7) 0.160(10) -0.053(7) 0.059(7) -0.030(6)
O3 0.261(13) 0.339(16) 0.110(7) 0.058(9) -0.080(8) -0.101(12)
O11 0.073(5) 0.54(2) 0.133(7) -0.167(10) 0.016(5) 0.036(8)
C3 0.202(15) 0.131(11) 0.110(10) 0.006(9) -0.042(10) 0.066(11)
O9 0.071(4) 0.302(12) 0.176(8) -0.147(8) -0.008(5) 0.044(6)
C4 0.32(2) 0.166(15) 0.079(9) -0.009(9) 0.036(13) 0.068(15)

loop_
_atom_type_symbol
_atom_type_description
_atom_type_scat_dispersion_real
_atom_type_scat_dispersion_imag
_atom_type_scat_source
C C 0.0033 0.0016 'International Tables Vol C Tables 4.2.6.8 and 6.1.1.4'
H H 0.0000 0.0000 'International Tables Vol C Tables 4.2.6.8 and 6.1.1.4'
N N 0.0061 0.0033 'International Tables Vol C Tables 4.2.6.8 and 6.1.1.4'
O O 0.0106 0.0060 'International Tables Vol C Tables 4.2.6.8 and 6.1.1.4'
Cl Cl 0.1484 0.1585 'International Tables Vol C Tables 4.2.6.8 and 6.1.1.4'
Ru Ru -1.2594 0.8363 'International Tables Vol C Tables 4.2.6.8 and 6.1.1.4'

loop_
_geom_angle_atom_site_label_1
_geom_angle_atom_site_label_2
_geom_angle_atom_site_label_3
_geom_angle
N9 Ru1 N5 89.5(2)
N9 Ru1 N8 94.41(19)
N5 Ru1 N8 175.2(2)
N9 Ru1 N10 79.4(2)
N5 Ru1 N10 96.6(2)
N8 Ru1 N10 86.9(2)
N9 Ru1 N7 171.4(2)
N5 Ru1 N7 98.0(2)
N8 Ru1 N7 78.4(2)
N10 Ru1 N7 95.4(2)
N9 Ru1 N6 96.4(2)
N5 Ru1 N6 78.6(2)
N8 Ru1 N6 98.1(2)
N10 Ru1 N6 173.7(2)
N7 Ru1 N6 89.3(2)
N4 Ru2 N1 173.6(2)
N4 Ru2 N17 95.2(2)
N1 Ru2 N17 90.31(19)
N4 Ru2 N16 88.3(3)
N1 Ru2 N16 96.0(3)
N17 Ru2 N16 79.7(2)
N4 Ru2 N3 80.5(2)
N1 Ru2 N3 94.29(19)
N17 Ru2 N3 174.1(2)
N16 Ru2 N3 96.0(2)
N4 Ru2 N2 94.8(3)
N1 Ru2 N2 81.5(3)
N17 Ru2 N2 94.6(2)
N16 Ru2 N2 173.9(2)
N3 Ru2 N2 89.8(2)
O10 Cl3 O12 110.0(11)
O10 Cl3 O11 104.6(8)
O12 Cl3 O11 112.1(6)
O10 Cl3 O9 104.4(7)
O12 Cl3 O9 108.3(5)
O11 Cl3 O9 116.9(5)
O2 Cl1 O3 122.3(8)
O2 Cl1 O4 106.5(5)
O3 Cl1 O4 116.6(6)
O2 Cl1 O1 100.3(8)
O3 Cl1 O1 104.4(9)
O4 Cl1 O1 103.9(6)
C53 N11 C51 101.5(6)
C40 N8 C36 117.3(5)
C40 N8 Ru1 126.9(3)
C36 N8 Ru1 115.7(4)
C50 N10 C46 117.2(5)
C50 N10 Ru1 128.4(4)
C46 N10 Ru1 114.2(4)
C41 N9 C45 117.6(5)
C41 N9 Ru1 127.5(4)
C45 N9 Ru1 114.9(4)
C59 N14 C60 103.5(6)
C43 C44 C45 117.7(6)
C43 C44 C51 126.4(6)
C45 C44 C51 115.9(6)
N10 C46 C47 122.5(6)
N10 C46 C45 115.6(5)
C47 C46 C45 121.9(6)
C71 N17 C67 118.2(6)
C71 N17 Ru2 127.5(5)
C67 N17 Ru2 114.3(4)
C54 N13 C58 117.0(6)
C21 N5 C25 117.5(6)
C21 N5 Ru1 125.4(5)
C25 N5 Ru1 116.8(5)
C53 N12 C52 103.0(5)
C31 N7 C35 118.8(6)
C31 N7 Ru1 125.2(5)
C35 N7 Ru1 116.0(4)
C30 N6 C26 118.4(5)
C30 N6 Ru1 125.7(4)
C26 N6 Ru1 115.9(4)
C59 N15 C61 104.5(6)
C48 C47 C46 118.7(6)
C48 C47 C52 126.8(6)
C46 C47 C52 114.5(6)
N14 C60 C61 109.3(6)
N14 C60 C68 128.5(6)
C61 C60 C68 122.1(7)
C67 C68 C69 120.2(6)
C67 C68 C60 115.4(6)
C69 C68 C60 124.4(6)
C49 C48 C47 119.8(6)
C52 C51 N11 112.0(6)
C52 C51 C44 121.2(6)
N11 C51 C44 126.8(6)
C65 N16 C66 117.3(5)
C65 N16 Ru2 128.9(4)
C66 N16 Ru2 113.8(3)
N11 C53 N12 116.3(6)
N11 C53 C54 123.8(6)
N12 C53 C54 119.9(6)
N1 C1 C2 126.0(12)
C60 C61 N15 107.8(7)
C60 C61 C62 122.9(7)
N15 C61 C62 129.2(7)
C70 C69 C68 117.1(7)
C11 N3 C15 119.5(6)
C11 N3 Ru2 125.6(3)
C15 N3 Ru2 114.7(5)
C48 C49 C50 119.3(6)
C51 C52 N12 107.2(6)
C51 C52 C47 124.2(6)
N12 C52 C47 128.6(6)
N13 C54 C55 122.6(7)
N13 C54 C53 115.1(6)
C55 C54 C53 122.3(7)
C20 N4 C16 116.8(7)
C20 N4 Ru2 128.6(4)
C16 N4 Ru2 114.3(5)
N9 C45 C44 122.4(6)
N9 C45 C46 115.4(5)
C44 C45 C46 122.1(6)
C3 C2 C1 111.5(11)
C10 C9 C8 108.7(9)
N10 C50 C49 122.5(6)
C38 C37 C36 118.0(6)
C27 C28 C29 120.5(6)
N17 C71 C70 122.6(7)
N8 C36 C37 121.1(6)
N8 C36 C35 114.9(6)
C37 C36 C35 124.0(7)
N7 C35 C34 122.0(6)
N7 C35 C36 114.9(6)
C34 C35 C36 123.0(7)
C56 C55 C54 118.6(6)
C28 C27 C26 120.3(8)
N6 C26 C27 121.0(7)
N6 C26 C25 114.5(6)
C27 C26 C25 124.5(7)
N5 C25 C24 121.0(6)
N5 C25 C26 114.1(6)
C24 C25 C26 124.9(6)
C43 C42 C41 120.7(6)
N13 C58 C57 123.5(6)
N13 C58 C59 111.9(6)
C57 C58 C59 124.7(6)
N9 C41 C42 121.0(6)
N15 C59 N14 114.7(7)
N15 C59 C58 122.0(6)
N14 C59 C58 123.2(7)
N17 C67 C68 121.5(6)
N17 C67 C66 116.8(5)
C68 C67 C66 121.7(5)
C6 N2 C10 121.2(8)
C6 N2 Ru2 114.9(6)
C10 N2 Ru2 123.9(5)
C42 C43 C44 120.5(6)
N7 C31 C32 122.0(7)
C33 C32 C31 118.5(6)
C63 C62 C66 119.4(6)
C63 C62 C61 126.5(6)
C66 C62 C61 114.1(5)
C71 C70 C69 120.4(7)
N5 C21 C22 123.4(7)
C33 C34 C35 118.9(7)
C30 C29 C28 117.3(6)
C39 C38 C37 120.5(7)
N6 C30 C29 122.4(7)
N16 C66 C62 121.1(5)
N16 C66 C67 115.2(5)
C62 C66 C67 123.7(5)
C7 C8 C9 132.8(17)
C58 C57 C56 117.9(6)
C24 C23 C22 121.1(9)
C38 C39 C40 120.7(7)
C55 C56 C57 120.4(7)
C8 C7 C6 109.8(19)
N8 C40 C39 122.3(7)
C1 N1 C5 120.3(9)
C1 N1 Ru2 127.8(6)
C5 N1 Ru2 111.9(8)
C34 C33 C32 119.8(6)
N3 C15 C14 118.9(9)
N3 C15 C16 114.0(7)
C14 C15 C16 127.0(9)
N4 C16 C17 120.6(11)
N4 C16 C15 116.2(8)
C17 C16 C15 122.8(10)
C23 C24 C25 120.1(8)
C14 C13 C12 117.8(9)
C21 C22 C23 116.9(8)
N3 C11 C12 122.6(8)
N1 C5 C4 119.6(16)
N1 C5 C6 117.8(9)
C4 C5 C6 122.5(15)
N16 C65 C64 123.3(8)
C19 C18 C17 118.5(12)
C13 C14 C15 122.2(9)
C18 C19 C20 118.9(13)
C11 C12 C13 118.8(10)
N2 C6 C7 125.0(15)
N2 C6 C5 113.8(9)
C7 C6 C5 121.0(14)
N4 C20 C19 124.7(10)
C64 C63 C62 119.5(7)
N2 C10 C9 121.6(10)
C16 C17 C18 120.0(11)
C63 C64 C65 119.4(9)
C4 C3 C2 127.9(13)
C3 C4 C5 114.5(19)

loop_
_geom_bond_atom_site_label_1
_geom_bond_atom_site_label_2
_geom_bond_distance
Ru1 N9 2.045(5)
Ru1 N5 2.047(5)
Ru1 N8 2.047(5)
Ru1 N10 2.053(5)
Ru1 N7 2.060(5)
Ru1 N6 2.061(5)
Ru2 N4 2.028(6)
Ru2 N1 2.040(7)
Ru2 N17 2.048(6)
Ru2 N16 2.065(6)
Ru2 N3 2.066(6)
Ru2 N2 2.082(7)
Cl3 O10 1.249(10)
Cl3 O12 1.310(6)
Cl3 O11 1.328(8)
Cl3 O9 1.407(7)
Cl1 O2 1.291(9)
Cl1 O3 1.372(9)
Cl1 O4 1.410(7)
Cl1 O1 1.466(11)
N11 C53 1.345(8)
N11 C51 1.382(8)
N8 C40 1.342(7)
N8 C36 1.349(8)
N10 C50 1.344(8)
N10 C46 1.370(8)
N9 C41 1.362(8)
N9 C45 1.366(7)
N14 C59 1.351(8)
N14 C60 1.377(9)
C44 C43 1.387(9)
C44 C45 1.391(8)
C44 C51 1.453(9)
C46 C47 1.404(8)
C46 C45 1.439(8)
N17 C71 1.336(8)
N17 C67 1.361(8)
N13 C54 1.326(8)
N13 C58 1.347(8)
N5 C21 1.353(8)
N5 C25 1.362(9)
N12 C53 1.352(8)
N12 C52 1.406(8)
N7 C31 1.329(8)
N7 C35 1.330(8)
N6 C30 1.338(7)
N6 C26 1.368(9)
N15 C59 1.334(9)
N15 C61 1.385(9)
C47 C48 1.393(9)
C47 C52 1.441(9)
C60 C61 1.382(9)
C60 C68 1.455(9)
C68 C67 1.385(9)
C68 C69 1.392(9)
C48 C49 1.348(9)
C51 C52 1.356(9)
N16 C65 1.342(8)
N16 C66 1.382(7)
C53 C54 1.483(9)
C1 N1 1.295(10)
C1 C2 1.433(13)
C61 C62 1.439(10)
C69 C70 1.386(9)
N3 C11 1.329(8)
N3 C15 1.333(9)
C49 C50 1.427(9)
C54 C55 1.398(10)
N4 C20 1.323(10)
N4 C16 1.346(10)
C2 C3 1.429(17)
C9 C10 1.419(10)
C9 C8 1.46(2)
C37 C38 1.345(8)
C37 C36 1.443(10)
C28 C27 1.325(10)
C28 C29 1.405(9)
C71 C70 1.376(10)
C36 C35 1.466(9)
C35 C34 1.414(10)
C55 C56 1.338(8)
C27 C26 1.390(9)
C26 C25 1.475(10)
C25 C24 1.381(9)
C42 C43 1.332(9)
C42 C41 1.387(9)
C58 C57 1.364(8)
C58 C59 1.480(10)
C67 C66 1.435(7)
N2 C6 1.345(12)
N2 C10 1.350(10)
C31 C32 1.403(10)
C32 C33 1.381(9)
C62 C63 1.372(9)
C62 C66 1.399(8)
C21 C22 1.371(8)
C34 C33 1.344(8)
C29 C30 1.399(9)
C38 C39 1.325(10)
C8 C7 1.32(2)
C57 C56 1.374(11)
C23 C24 1.324(12)
C23 C22 1.392(12)
C39 C40 1.377(10)
C7 C6 1.378(17)
N1 C5 1.402(15)
C15 C14 1.387(13)
C15 C16 1.504(14)
C16 C17 1.362(14)
C13 C14 1.345(14)
C13 C12 1.371(13)
C11 C12 1.371(11)
C5 C4 1.482(17)
C5 C6 1.491(17)
C65 C64 1.379(12)
C18 C19 1.337(15)
C18 C17 1.381(15)
C19 C20 1.342(13)
C63 C64 1.368(12)
C3 C4 1.34(2)

loop_
_platon_squeeze_void_nr
_platon_squeeze_void_average_x
_platon_squeeze_void_average_y
_platon_squeeze_void_average_z
_platon_squeeze_void_volume
_platon_squeeze_void_count_electrons
_platon_squeeze_void_content
1 0.000 -0.116 0.265 2082 749 ' '
2 0.500 0.000 0.500 74 41 ' '
3 0.500 0.500 0.000 74 40 ' '
